data_1558524
loop_
_publ_author_name
'Pu, De-Bing'
'Zhang, Xing-Jie'
'Bi, De-Wen'
'Gao, Jun-Bo'
'Yang, Yan'
'Li, Xiao-Li'
'Lin, Jing'
'Li, Xiao-Nian'
'Zhang, Rui-Han'
'Xiao, Wei-Lie'

_publ_section_title
;
 Callicarpins, Two Classes of Rearranged <i>ent</i>-Clerodane Diterpenoids
 from <i>Callicarpa</i> Plants Blocking NLRP3 Inflammasome-Induced
 Pyroptosis.
;
_journal_issue 7
_journal_name_full 'Journal of natural products'
_journal_page_first 2191
_journal_page_last 2199
_journal_paper_doi 10.1021/acs.jnatprod.0c00288
_journal_volume 83
_journal_year 2020
_chemical_absolute_configuration ad
_chemical_formula_moiety 'C21 H32 O7, H2 O'
_chemical_formula_sum 'C21 H34 O8'
_chemical_formula_weight 414.48
_chemical_name_common xpc67
_space_group_crystal_system monoclinic
_space_group_IT_number 4
_space_group_name_Hall 'P 2yb'
_space_group_name_H-M_alt 'P 1 21 1'
_atom_sites_solution_hydrogens geom
_cell_angle_alpha 90
_cell_angle_beta 101.440(6)
_cell_angle_gamma 90
_cell_formula_units_Z 4
_cell_length_a 8.4232(11)
_cell_length_b 30.675(4)
_cell_length_c 8.5481(11)
_cell_measurement_reflns_used 9892
_cell_measurement_temperature 100.(2)
_cell_measurement_theta_max 72.8445
_cell_measurement_theta_min 2.8811
_cell_volume 2164.8(5)
_computing_cell_refinement 'SAINT V8.38A (Bruker AXS Inc., 2017)'
_computing_data_collection 'Bruker Instrument Service vV6.2.9'
_computing_data_reduction 'SAINT V8.38A (Bruker AXS Inc., 2017)'
_computing_molecular_graphics 'shelXle (C.B. Huebschle, rev 882)'
_computing_publication_material 'Bruker SHELXTL'
_computing_structure_refinement 'SHELXL-2017/1 (Sheldrick, 2017)'
_computing_structure_solution 'SHELXT 2014/5 (Sheldrick, 2014)'
_diffrn_ambient_temperature 100.(2)
_diffrn_detector_area_resol_mean 7.3910
_diffrn_measured_fraction_theta_full 0.975
_diffrn_measured_fraction_theta_max 0.975
_diffrn_measurement_device_type 'Bruker D8 VENTURE PHOTON II'
_diffrn_measurement_method '\f and \w scans'
_diffrn_radiation_monochromator 'Helixos MX multilayer Optic'
_diffrn_radiation_type 'Cu K\a'
_diffrn_radiation_wavelength 1.54178
_diffrn_reflns_av_R_equivalents 0.0738
_diffrn_reflns_av_unetI/netI 0.0780
_diffrn_reflns_limit_h_max 9
_diffrn_reflns_limit_h_min -10
_diffrn_reflns_limit_k_max 37
_diffrn_reflns_limit_k_min -37
_diffrn_reflns_limit_l_max 10
_diffrn_reflns_limit_l_min -10
_diffrn_reflns_number 21593
_diffrn_reflns_theta_full 72.92
_diffrn_reflns_theta_max 72.92
_diffrn_reflns_theta_min 2.88
_diffrn_source 'Ius Diamond'
_diffrn_source_type Microfocus
_exptl_absorpt_coefficient_mu 0.802
_exptl_absorpt_correction_T_max 0.94
_exptl_absorpt_correction_T_min 0.62
_exptl_absorpt_correction_type multi-scan
_exptl_absorpt_process_details
; 
SADABS-2016/2 - Bruker AXS area detector scaling and absorption correction 
;
_exptl_crystal_colour colourless
_exptl_crystal_density_diffrn 1.272
_exptl_crystal_density_method 'not measured'
_exptl_crystal_description block
_exptl_crystal_F_000 896
_exptl_crystal_size_max 0.230
_exptl_crystal_size_mid 0.220
_exptl_crystal_size_min 0.080
_refine_diff_density_max 0.865
_refine_diff_density_min -0.561
_refine_ls_abs_structure_details
; 
  
Flack x determined using 2504 quotients [(I+)-(I-)]/[(I+)+(I-)] 
(Parsons, Flack and Wagner, Acta Cryst. B69 (2013) 249-259). 
;
_refine_ls_abs_structure_Flack 0.14(14)
_refine_ls_extinction_method none
_refine_ls_goodness_of_fit_ref 1.752
_refine_ls_hydrogen_treatment constr
_refine_ls_matrix_type full
_refine_ls_number_parameters 539
_refine_ls_number_reflns 8175
_refine_ls_number_restraints 1
_refine_ls_restrained_S_all 1.752
_refine_ls_R_factor_all 0.1566
_refine_ls_R_factor_gt 0.1454
_refine_ls_shift/su_max 0.001
_refine_ls_shift/su_mean 0.000
_refine_ls_structure_factor_coef Fsqd
_refine_ls_weighting_details 'w=1/[\s^2^(Fo^2^)+(0.2000P)^2^] where P=(Fo^2^+2Fc^2^)/3'
_refine_ls_weighting_scheme calc
_refine_ls_wR_factor_gt 0.3939
_refine_ls_wR_factor_ref 0.4141
_reflns_number_gt 6808
_reflns_number_total 8175
_reflns_threshold_expression 'I > 2\s(I)'
_cod_data_source_file np0c00288_si_006.cif
_cod_data_source_block xpc67
_cod_depositor_comments
;
The following automatic conversions were performed:

data item '_exptl_absorpt_correction_type' value 'Multi-Scan' was
changed to 'multi-scan' in accordance with the
/home/data/users/saulius/crontab/automatic-downloads/rss-feeds/ACS/lib/dictionaries/cif_core.dic
dictionary named 'cif_core.dic' version 2.4.2 last updated on
2011-04-26.

Automatic conversion script
Id: cif_fix_values 7556 2019-12-06 15:28:31Z antanas 

 Adding full bibliography for 1558521--1558525.cif.
;
_cod_database_code 1558524

loop_
_space_group_symop_operation_xyz
'x, y, z'
'-x, y+1/2, -z'

loop_
_atom_site_type_symbol
_atom_site_label
_atom_site_fract_x
_atom_site_fract_y
_atom_site_fract_z
_atom_site_U_iso_or_equiv
_atom_site_adp_type
_atom_site_calc_flag
_atom_site_refinement_flags_adp
_atom_site_refinement_flags_occupancy
_atom_site_refinement_flags_posn
_atom_site_occupancy
_atom_site_disorder_assembly
_atom_site_disorder_group
O O1 0.9040(11) 0.4541(3) 1.0201(10) 0.0580(18) Uani d . . . 1 . .
O O2 0.2792(11) 0.5903(3) 0.3127(10) 0.0572(18) Uani d . . . 1 . .
O O3 0.5879(9) 0.5638(2) 0.5931(9) 0.0474(15) Uani d . . . 1 . .
H H59 0.575944 0.537914 0.561287 0.071 Uiso calc U . R 1 . .
O O4 0.5489(10) 0.6180(3) 0.0893(9) 0.0527(16) Uani d . . . 1 . .
H H60 0.61035 0.603595 0.160227 0.079 Uiso calc U . R 1 . .
O O5 0.1762(10) 0.6221(3) 0.0790(9) 0.0569(18) Uani d . . . 1 . .
O O6 1.0515(10) 0.5059(3) 0.9316(11) 0.0581(19) Uani d . . . 1 . .
O O7 1.1058(10) 0.5402(3) 0.7058(11) 0.0597(19) Uani d . . . 1 . .
H H61 1.0455 0.546882 0.618578 0.09 Uiso calc U . R 1 . .
O O8 0.0004(10) 0.4103(3) -0.4009(10) 0.0565(18) Uani d . . . 1 . .
O O9 0.7067(10) 0.5451(2) 0.2418(10) 0.0558(17) Uani d . . . 1 . .
O O10 0.6058(10) 0.4934(2) 0.3819(9) 0.0522(17) Uani d . . . 1 . .
O O11 -0.2356(10) 0.3785(3) -0.5082(10) 0.0570(18) Uani d . . . 1 . .
O O12 -0.2395(10) 0.3810(3) -0.1484(9) 0.0553(17) Uani d . . . 1 . .
H H62 -0.183135 0.391775 -0.065382 0.083 Uiso calc U . R 1 . .
O O13 0.2716(9) 0.4361(3) -0.0770(8) 0.0495(15) Uani d . . . 1 . .
H H63 0.243947 0.462443 -0.087729 0.074 Uiso calc U . R 1 . .
O O14 0.3672(10) 0.4592(3) 0.4259(9) 0.0577(18) Uani d . . . 1 . .
H H64 0.400116 0.456028 0.524656 0.087 Uiso calc U . R 1 . .
C C1 0.9073(13) 0.4857(3) 0.9320(14) 0.050(2) Uani d . . . 1 . .
C C2 0.7766(14) 0.5078(3) 0.8287(13) 0.049(2) Uani d . . . 1 . .
H H29 0.665341 0.49996 0.809599 0.059 Uiso calc U . R 1 . .
C C3 0.8425(13) 0.5420(3) 0.7636(13) 0.047(2) Uani d . . . 1 . .
C C4 0.7571(13) 0.5736(4) 0.6376(12) 0.048(2) Uani d . . . 1 . .
H H27 0.806188 0.570676 0.540711 0.058 Uiso calc U . R 1 . .
C C5 0.7782(13) 0.6220(4) 0.6968(12) 0.049(2) Uani d . . . 1 . .
H H2 0.683779 0.629693 0.744155 0.059 Uiso calc U . R 1 . .
H H3 0.875474 0.623495 0.78331 0.059 Uiso calc U . R 1 . .
C C6 0.7949(13) 0.6566(3) 0.5738(13) 0.048(2) Uani d . . . 1 . .
C C7 0.6605(13) 0.6515(3) 0.4202(12) 0.047(2) Uani d . . . 1 . .
H H26 0.667318 0.62024 0.388655 0.056 Uiso calc U . R 1 . .
C C8 0.4826(13) 0.6581(3) 0.4317(13) 0.049(2) Uani d . . . 1 . .
H H7 0.444543 0.633985 0.491945 0.058 Uiso calc U . R 1 . .
H H25 0.468093 0.686017 0.485184 0.058 Uiso calc U . R 1 . .
C C9 0.3905(12) 0.6585(3) 0.2580(14) 0.050(2) Uani d . . . 1 . .
H H8 0.329096 0.686529 0.241227 0.06 Uiso calc U . R 1 . .
C C10 0.2705(13) 0.6220(4) 0.1990(13) 0.051(2) Uani d . . . 1 . .
C C11 0.1619(16) 0.5547(4) 0.2726(16) 0.062(3) Uani d . . . 1 . .
H H24 0.066961 0.565219 0.196589 0.093 Uiso calc U . R 1 . .
H H23 0.128448 0.544489 0.369817 0.093 Uiso calc U . R 1 . .
H H1 0.211976 0.530601 0.224719 0.093 Uiso calc U . R 1 . .
C C12 0.7880(14) 0.7005(4) 0.6594(13) 0.053(2) Uani d . . . 1 . .
H H4 0.67544 0.707176 0.665145 0.079 Uiso calc U . R 1 . .
H H6 0.830572 0.723628 0.59999 0.079 Uiso calc U . R 1 . .
H H5 0.853471 0.698791 0.767611 0.079 Uiso calc U . R 1 . .
C C13 0.5221(14) 0.6600(4) 0.1496(13) 0.055(2) Uani d . . . 1 . .
C C14 0.6782(14) 0.6772(3) 0.2727(13) 0.051(2) Uani d . . . 1 . .
C C15 0.8430(14) 0.6689(4) 0.2282(14) 0.053(2) Uani d . . . 1 . .
H H16 0.848474 0.638379 0.191642 0.064 Uiso calc U . R 1 . .
H H9 0.856576 0.688431 0.139688 0.064 Uiso calc U . R 1 . .
O O16 1.4041(10) 0.5673(3) 0.8271(10) 0.0607(19) Uani d . . . 1 . .
O O15 0.4863(10) 0.4305(3) 0.7167(9) 0.0579(18) Uani d . . . 1 . .
C C16 0.9778(15) 0.6770(4) 0.3714(14) 0.054(2) Uani d . . . 1 . .
H H15 0.979963 0.708501 0.396851 0.065 Uiso calc U . R 1 . .
H H14 1.082303 0.669635 0.341615 0.065 Uiso calc U . R 1 . .
C C17 0.9645(13) 0.6511(4) 0.5240(13) 0.051(2) Uani d . . . 1 . .
H H10 0.971322 0.619687 0.495198 0.062 Uiso calc U . R 1 . .
C C18 1.1103(15) 0.6596(4) 0.6531(16) 0.059(3) Uani d . . . 1 . .
H H13 1.205366 0.645543 0.625017 0.088 Uiso calc U . R 1 . .
H H11 1.091702 0.647623 0.75427 0.088 Uiso calc U . R 1 . .
H H12 1.128946 0.691051 0.664239 0.088 Uiso calc U . R 1 . .
C C19 0.6572(15) 0.7271(4) 0.2862(13) 0.055(2) Uani d . . . 1 . .
H H19 0.556661 0.733283 0.323246 0.083 Uiso calc U . R 1 . .
H H17 0.652526 0.740575 0.181382 0.083 Uiso calc U . R 1 . .
H H18 0.749293 0.739087 0.362425 0.083 Uiso calc U . R 1 . .
C C20 0.4702(16) 0.6885(4) 0.0013(14) 0.059(3) Uani d . . . 1 . .
H H22 0.559278 0.690498 -0.056673 0.088 Uiso calc U . R 1 . .
H H21 0.442557 0.717718 0.033651 0.088 Uiso calc U . R 1 . .
H H20 0.375416 0.675458 -0.068051 0.088 Uiso calc U . R 1 . .
C C21 1.0216(15) 0.5440(3) 0.8256(14) 0.053(2) Uani d . . . 1 . .
H H28 1.051661 0.57146 0.887121 0.064 Uiso calc U . R 1 . .
C C22 -0.0350(19) 0.4456(5) -0.5130(18) 0.072(3) Uani d . . . 1 . .
H H51 -0.066674 0.433855 -0.621265 0.107 Uiso calc U . R 1 . .
H H52 0.061458 0.463924 -0.506269 0.107 Uiso calc U . R 1 . .
H H30 -0.123864 0.463135 -0.487671 0.107 Uiso calc U . R 1 . .
C C23 -0.1112(14) 0.3784(3) -0.4129(12) 0.049(2) Uani d . . . 1 . .
C C24 -0.0553(14) 0.3407(3) -0.2958(12) 0.049(2) Uani d . . . 1 . .
H H48 -0.065319 0.312864 -0.357997 0.059 Uiso calc U . R 1 . .
C C25 0.1194(13) 0.3437(3) -0.1966(12) 0.048(2) Uani d . . . 1 . .
H H50 0.18206 0.317118 -0.210071 0.058 Uiso calc U . R 1 . .
H H49 0.176527 0.369421 -0.228381 0.058 Uiso calc U . R 1 . .
C C26 0.0953(13) 0.3481(3) -0.0234(12) 0.046(2) Uani d . . . 1 . .
H H53 0.06123 0.379055 -0.015102 0.055 Uiso calc U . R 1 . .
C C27 0.2434(13) 0.3427(3) 0.1146(13) 0.048(2) Uani d . . . 1 . .
C C28 0.3730(13) 0.3783(4) 0.1053(12) 0.050(2) Uani d . . . 1 . .
H H57 0.458333 0.376158 0.20302 0.06 Uiso calc U . R 1 . .
H H33 0.424144 0.371373 0.013516 0.06 Uiso calc U . R 1 . .
C C29 0.3134(13) 0.4257(3) 0.0881(12) 0.048(2) Uani d . . . 1 . .
H H32 0.214229 0.428274 0.13519 0.058 Uiso calc U . R 1 . .
C C30 0.4381(14) 0.4574(4) 0.1712(13) 0.050(2) Uani d . . . 1 . .
C C31 0.5078(14) 0.4900(4) 0.1104(13) 0.051(2) Uani d . . . 1 . .
H H58 0.492084 0.497606 0.000632 0.061 Uiso calc U . R 1 . .
C C32 0.6156(15) 0.5130(4) 0.2444(14) 0.055(2) Uani d . . . 1 . .
C C33 0.4960(13) 0.4560(3) 0.3499(12) 0.048(2) Uani d . . . 1 . .
H H31 0.556907 0.428317 0.381433 0.057 Uiso calc U . R 1 . .
C C34 -0.0601(13) 0.3215(4) -0.0235(13) 0.051(2) Uani d . . . 1 . .
C C35 -0.0378(15) 0.2724(4) -0.0421(14) 0.055(2) Uani d . . . 1 . .
H H35 0.003731 0.266817 -0.139434 0.082 Uiso calc U . R 1 . .
H H36 -0.142273 0.257706 -0.049243 0.082 Uiso calc U . R 1 . .
H H34 0.039291 0.261344 0.050502 0.082 Uiso calc U . R 1 . .
C C36 -0.1155(17) 0.3298(4) 0.1362(15) 0.058(3) Uani d . . . 1 . .
H H37 -0.151677 0.360414 0.141165 0.07 Uiso calc U . R 1 . .
H H44 -0.207342 0.310421 0.144677 0.07 Uiso calc U . R 1 . .
C C37 0.0282(16) 0.3207(4) 0.2740(13) 0.056(3) Uani d . . . 1 . .
H H39 -0.0069 0.325767 0.376344 0.068 Uiso calc U . R 1 . .
H H38 0.05847 0.289575 0.270399 0.068 Uiso calc U . R 1 . .
C C38 0.1777(14) 0.3486(4) 0.2705(13) 0.052(2) Uani d . . . 1 . .
H H40 0.143201 0.379707 0.273714 0.062 Uiso calc U . R 1 . .
C C39 0.3075(16) 0.3405(4) 0.4238(14) 0.056(2) Uani d . . . 1 . .
H H42 0.26533 0.349867 0.517309 0.084 Uiso calc U . R 1 . .
H H43 0.405454 0.357145 0.417999 0.084 Uiso calc U . R 1 . .
H H41 0.333735 0.309354 0.432961 0.084 Uiso calc U . R 1 . .
C C40 -0.1766(15) 0.3388(3) -0.1769(13) 0.050(2) Uani d . . . 1 . .
C C41 -0.3246(16) 0.3120(4) -0.2379(17) 0.064(3) Uani d . . . 1 . .
H H46 -0.391932 0.310702 -0.156735 0.096 Uiso calc U . R 1 . .
H H45 -0.292246 0.282372 -0.261527 0.096 Uiso calc U . R 1 . .
H H47 -0.386572 0.32525 -0.335401 0.096 Uiso calc U . R 1 . .
C C42 0.3354(14) 0.2996(4) 0.1124(13) 0.053(2) Uani d . . . 1 . .
H H56 0.267445 0.275454 0.1353 0.08 Uiso calc U . R 1 . .
H H54 0.435411 0.30051 0.193592 0.08 Uiso calc U . R 1 . .
H H55 0.362047 0.29542 0.00693 0.08 Uiso calc U . R 1 . .

loop_
_atom_site_aniso_label
_atom_site_aniso_U_11
_atom_site_aniso_U_22
_atom_site_aniso_U_33
_atom_site_aniso_U_12
_atom_site_aniso_U_13
_atom_site_aniso_U_23
O1 0.074(5) 0.045(4) 0.057(4) 0.005(3) 0.018(4) 0.004(3)
O2 0.071(5) 0.046(4) 0.053(4) -0.005(3) 0.011(3) 0.004(3)
O3 0.055(4) 0.045(3) 0.043(4) -0.001(3) 0.011(3) -0.002(3)
O4 0.059(4) 0.057(4) 0.043(3) -0.001(3) 0.012(3) -0.001(3)
O5 0.064(4) 0.059(4) 0.046(4) -0.007(3) 0.005(3) 0.000(3)
O6 0.055(4) 0.052(4) 0.066(5) -0.003(3) 0.009(3) 0.005(4)
O7 0.056(4) 0.068(5) 0.059(5) 0.000(3) 0.020(3) -0.004(4)
O8 0.058(4) 0.052(4) 0.058(4) -0.005(3) 0.009(3) 0.001(3)
O9 0.065(4) 0.045(4) 0.059(4) -0.001(3) 0.017(3) 0.003(3)
O10 0.064(4) 0.048(4) 0.044(4) -0.004(3) 0.009(3) 0.002(3)
O11 0.065(4) 0.052(4) 0.053(4) 0.005(3) 0.008(3) 0.001(3)
O12 0.064(4) 0.052(4) 0.049(4) 0.008(3) 0.012(3) 0.000(3)
O13 0.058(4) 0.054(4) 0.037(3) 0.004(3) 0.013(3) 0.001(3)
O14 0.065(4) 0.071(5) 0.040(4) 0.004(4) 0.018(3) 0.003(3)
C1 0.051(5) 0.046(5) 0.054(6) -0.007(4) 0.010(4) -0.005(4)
C2 0.058(5) 0.045(5) 0.046(5) 0.002(4) 0.017(4) 0.002(4)
C3 0.054(5) 0.042(4) 0.049(5) -0.004(4) 0.019(4) -0.003(4)
C4 0.053(5) 0.055(5) 0.036(5) -0.005(4) 0.008(4) 0.000(4)
C5 0.054(5) 0.051(5) 0.045(5) -0.002(4) 0.014(4) -0.007(4)
C6 0.056(5) 0.046(5) 0.047(5) 0.002(4) 0.019(4) -0.003(4)
C7 0.058(5) 0.042(4) 0.045(5) 0.003(4) 0.019(4) 0.004(4)
C8 0.056(5) 0.048(5) 0.046(5) 0.003(4) 0.021(4) -0.003(4)
C9 0.047(5) 0.047(5) 0.056(6) 0.000(4) 0.010(4) -0.004(4)
C10 0.057(5) 0.047(5) 0.052(6) -0.008(4) 0.018(4) 0.004(4)
C11 0.064(6) 0.063(7) 0.058(7) -0.013(5) 0.007(5) 0.009(5)
C12 0.060(5) 0.054(6) 0.043(5) 0.000(4) 0.008(4) -0.005(4)
C13 0.060(6) 0.065(6) 0.043(5) -0.009(5) 0.016(4) 0.002(4)
C14 0.065(6) 0.043(5) 0.048(5) -0.004(4) 0.021(4) 0.000(4)
C15 0.057(5) 0.057(6) 0.051(6) -0.002(4) 0.027(4) 0.002(4)
O16 0.058(4) 0.080(5) 0.049(4) -0.003(4) 0.022(3) -0.004(4)
O15 0.062(4) 0.073(5) 0.043(4) 0.004(4) 0.020(3) 0.007(3)
C16 0.064(6) 0.046(5) 0.056(6) 0.000(4) 0.021(5) 0.002(4)
C17 0.056(5) 0.048(5) 0.054(6) 0.006(4) 0.023(4) 0.006(4)
C18 0.061(6) 0.055(6) 0.062(7) -0.002(5) 0.019(5) 0.005(5)
C19 0.067(6) 0.054(6) 0.047(5) -0.010(5) 0.016(5) 0.008(4)
C20 0.067(7) 0.063(6) 0.046(6) -0.002(5) 0.010(5) 0.006(5)
C21 0.066(6) 0.041(5) 0.050(5) -0.003(4) 0.009(4) -0.001(4)
C22 0.074(7) 0.081(9) 0.061(7) 0.002(6) 0.017(6) 0.024(6)
C23 0.060(5) 0.046(5) 0.040(5) 0.002(4) 0.009(4) 0.000(4)
C24 0.063(6) 0.045(5) 0.039(5) 0.003(4) 0.010(4) 0.002(4)
C25 0.056(5) 0.050(5) 0.041(5) 0.003(4) 0.014(4) -0.003(4)
C26 0.060(5) 0.042(4) 0.040(5) 0.001(4) 0.017(4) 0.000(4)
C27 0.063(6) 0.038(4) 0.045(5) 0.003(4) 0.018(4) 0.000(4)
C28 0.052(5) 0.062(6) 0.038(5) 0.003(4) 0.015(4) 0.006(4)
C29 0.055(5) 0.052(5) 0.038(5) 0.000(4) 0.013(4) 0.004(4)
C30 0.058(5) 0.052(5) 0.044(5) 0.003(4) 0.016(4) 0.001(4)
C31 0.061(6) 0.058(6) 0.038(5) -0.009(5) 0.017(4) -0.001(4)
C32 0.070(6) 0.049(5) 0.046(6) -0.007(5) 0.012(4) -0.003(4)
C33 0.056(5) 0.048(5) 0.040(5) -0.004(4) 0.012(4) -0.002(4)
C34 0.055(5) 0.062(6) 0.040(5) -0.005(5) 0.016(4) -0.001(4)
C35 0.061(6) 0.058(6) 0.046(5) -0.007(5) 0.012(4) 0.001(5)
C36 0.077(7) 0.046(5) 0.062(7) 0.005(5) 0.035(5) 0.007(5)
C37 0.082(7) 0.047(5) 0.048(6) -0.012(5) 0.031(5) -0.003(4)
C38 0.064(6) 0.048(5) 0.048(5) -0.001(4) 0.024(4) -0.004(4)
C39 0.076(7) 0.049(5) 0.046(6) -0.003(5) 0.020(5) 0.002(4)
C40 0.070(6) 0.041(5) 0.042(5) -0.010(4) 0.015(4) -0.001(4)
C41 0.060(6) 0.062(7) 0.068(7) -0.011(5) 0.006(5) 0.004(5)
C42 0.066(6) 0.049(5) 0.047(5) 0.004(5) 0.018(4) 0.001(4)

loop_
_atom_type_symbol
_atom_type_description
_atom_type_scat_dispersion_real
_atom_type_scat_dispersion_imag
_atom_type_scat_source
C C 0.0181 0.0091 'International Tables Vol C Tables 4.2.6.8 and 6.1.1.4'
H H 0.0000 0.0000 'International Tables Vol C Tables 4.2.6.8 and 6.1.1.4'
O O 0.0492 0.0322 'International Tables Vol C Tables 4.2.6.8 and 6.1.1.4'

loop_
_geom_angle_atom_site_label_1
_geom_angle_atom_site_label_2
_geom_angle_atom_site_label_3
_geom_angle_site_symmetry_1
_geom_angle_site_symmetry_3
_geom_angle
_geom_angle_publ_flag
C10 O2 C11 . . 115.2(9) ?
C4 O3 H59 . . 109.5 ?
C13 O4 H60 . . 109.5 ?
C1 O6 C21 . . 108.6(9) ?
C21 O7 H61 . . 109.5 ?
C23 O8 C22 . . 116.6(10) ?
C32 O10 C33 . . 109.5(8) ?
C40 O12 H62 . . 109.5 ?
C29 O13 H63 . . 109.5 ?
C33 O14 H64 . . 109.5 ?
O1 C1 O6 . . 119.2(10) ?
O1 C1 C2 . . 129.8(10) ?
O6 C1 C2 . . 111.0(9) ?
C3 C2 C1 . . 106.9(10) ?
C3 C2 H29 . . 126.5 ?
C1 C2 H29 . . 126.5 ?
C2 C3 C21 . . 110.5(10) ?
C2 C3 C4 . . 127.6(10) ?
C21 C3 C4 . . 121.8(9) ?
O3 C4 C3 . . 111.1(8) ?
O3 C4 C5 . . 109.1(8) ?
C3 C4 C5 . . 111.6(8) ?
O3 C4 H27 . . 108.3 ?
C3 C4 H27 . . 108.3 ?
C5 C4 H27 . . 108.3 ?
C6 C5 C4 . . 117.3(8) ?
C6 C5 H2 . . 108.0 ?
C4 C5 H2 . . 108.0 ?
C6 C5 H3 . . 108.0 ?
C4 C5 H3 . . 108.0 ?
H2 C5 H3 . . 107.2 ?
C5 C6 C12 . . 105.4(9) ?
C5 C6 C7 . . 111.1(8) ?
C12 C6 C7 . . 113.5(9) ?
C5 C6 C17 . . 108.9(9) ?
C12 C6 C17 . . 110.1(9) ?
C7 C6 C17 . . 107.9(8) ?
C14 C7 C8 . . 104.0(8) ?
C14 C7 C6 . . 118.1(9) ?
C8 C7 C6 . . 119.1(8) ?
C14 C7 H26 . . 104.7 ?
C8 C7 H26 . . 104.7 ?
C6 C7 H26 . . 104.7 ?
C9 C8 C7 . . 104.6(8) ?
C9 C8 H7 . . 110.8 ?
C7 C8 H7 . . 110.8 ?
C9 C8 H25 . . 110.8 ?
C7 C8 H25 . . 110.8 ?
H7 C8 H25 . . 108.9 ?
C10 C9 C8 . . 119.3(9) ?
C10 C9 C13 . . 108.9(9) ?
C8 C9 C13 . . 106.8(8) ?
C10 C9 H8 . . 107.1 ?
C8 C9 H8 . . 107.1 ?
C13 C9 H8 . . 107.1 ?
O5 C10 O2 . . 123.9(10) ?
O5 C10 C9 . . 125.5(10) ?
O2 C10 C9 . . 110.4(9) ?
O2 C11 H24 . . 109.5 ?
O2 C11 H23 . . 109.5 ?
H24 C11 H23 . . 109.5 ?
O2 C11 H1 . . 109.5 ?
H24 C11 H1 . . 109.5 ?
H23 C11 H1 . . 109.5 ?
C6 C12 H4 . . 109.5 ?
C6 C12 H6 . . 109.5 ?
H4 C12 H6 . . 109.5 ?
C6 C12 H5 . . 109.5 ?
H4 C12 H5 . . 109.5 ?
H6 C12 H5 . . 109.5 ?
O4 C13 C20 . . 104.9(9) ?
O4 C13 C9 . . 111.4(9) ?
C20 C13 C9 . . 112.6(10) ?
O4 C13 C14 . . 111.6(9) ?
C20 C13 C14 . . 114.8(9) ?
C9 C13 C14 . . 101.8(8) ?
C7 C14 C15 . . 111.3(9) ?
C7 C14 C19 . . 114.9(9) ?
C15 C14 C19 . . 107.8(9) ?
C7 C14 C13 . . 99.9(8) ?
C15 C14 C13 . . 116.7(9) ?
C19 C14 C13 . . 106.5(9) ?
C16 C15 C14 . . 110.0(9) ?
C16 C15 H16 . . 109.7 ?
C14 C15 H16 . . 109.7 ?
C16 C15 H9 . . 109.7 ?
C14 C15 H9 . . 109.7 ?
H16 C15 H9 . . 108.2 ?
C15 C16 C17 . . 115.4(9) ?
C15 C16 H15 . . 108.4 ?
C17 C16 H15 . . 108.4 ?
C15 C16 H14 . . 108.4 ?
C17 C16 H14 . . 108.4 ?
H15 C16 H14 . . 107.5 ?
C18 C17 C16 . . 110.2(9) ?
C18 C17 C6 . . 115.8(9) ?
C16 C17 C6 . . 113.1(9) ?
C18 C17 H10 . . 105.6 ?
C16 C17 H10 . . 105.6 ?
C6 C17 H10 . . 105.6 ?
C17 C18 H13 . . 109.5 ?
C17 C18 H11 . . 109.5 ?
H13 C18 H11 . . 109.5 ?
C17 C18 H12 . . 109.5 ?
H13 C18 H12 . . 109.5 ?
H11 C18 H12 . . 109.5 ?
C14 C19 H19 . . 109.5 ?
C14 C19 H17 . . 109.5 ?
H19 C19 H17 . . 109.5 ?
C14 C19 H18 . . 109.5 ?
H19 C19 H18 . . 109.5 ?
H17 C19 H18 . . 109.5 ?
C13 C20 H22 . . 109.5 ?
C13 C20 H21 . . 109.5 ?
H22 C20 H21 . . 109.5 ?
C13 C20 H20 . . 109.5 ?
H22 C20 H20 . . 109.5 ?
H21 C20 H20 . . 109.5 ?
O7 C21 O6 . . 110.2(9) ?
O7 C21 C3 . . 111.7(10) ?
O6 C21 C3 . . 103.0(8) ?
O7 C21 H28 . . 110.6 ?
O6 C21 H28 . . 110.6 ?
C3 C21 H28 . . 110.6 ?
O8 C22 H51 . . 109.5 ?
O8 C22 H52 . . 109.5 ?
H51 C22 H52 . . 109.5 ?
O8 C22 H30 . . 109.5 ?
H51 C22 H30 . . 109.5 ?
H52 C22 H30 . . 109.5 ?
O11 C23 O8 . . 123.8(10) ?
O11 C23 C24 . . 124.0(10) ?
O8 C23 C24 . . 112.2(9) ?
C23 C24 C25 . . 116.5(9) ?
C23 C24 C40 . . 107.0(9) ?
C25 C24 C40 . . 108.4(8) ?
C23 C24 H48 . . 108.2 ?
C25 C24 H48 . . 108.2 ?
C40 C24 H48 . . 108.2 ?
C26 C25 C24 . . 103.9(8) ?
C26 C25 H50 . . 111.0 ?
C24 C25 H50 . . 111.0 ?
C26 C25 H49 . . 111.0 ?
C24 C25 H49 . . 111.0 ?
H50 C25 H49 . . 109.0 ?
C25 C26 C34 . . 103.2(8) ?
C25 C26 C27 . . 119.0(9) ?
C34 C26 C27 . . 120.1(8) ?
C25 C26 H53 . . 104.2 ?
C34 C26 H53 . . 104.2 ?
C27 C26 H53 . . 104.2 ?
C42 C27 C26 . . 114.5(8) ?
C42 C27 C38 . . 112.2(9) ?
C26 C27 C38 . . 105.8(9) ?
C42 C27 C28 . . 104.0(9) ?
C26 C27 C28 . . 110.8(8) ?
C38 C27 C28 . . 109.6(8) ?
C29 C28 C27 . . 116.7(8) ?
C29 C28 H57 . . 108.1 ?
C27 C28 H57 . . 108.1 ?
C29 C28 H33 . . 108.1 ?
C27 C28 H33 . . 108.1 ?
H57 C28 H33 . . 107.3 ?
O13 C29 C30 . . 109.6(8) ?
O13 C29 C28 . . 108.7(8) ?
C30 C29 C28 . . 112.5(9) ?
O13 C29 H32 . . 108.6 ?
C30 C29 H32 . . 108.6 ?
C28 C29 H32 . . 108.6 ?
C31 C30 C29 . . 129.0(10) ?
C31 C30 C33 . . 109.9(10) ?
C29 C30 C33 . . 121.0(9) ?
C30 C31 C32 . . 107.9(10) ?
C30 C31 H58 . . 126.1 ?
C32 C31 H58 . . 126.1 ?
O9 C32 O10 . . 120.9(10) ?
O9 C32 C31 . . 129.8(11) ?
O10 C32 C31 . . 109.2(9) ?
O14 C33 O10 . . 112.6(9) ?
O14 C33 C30 . . 110.5(9) ?
O10 C33 C30 . . 103.4(8) ?
O14 C33 H31 . . 110.1 ?
O10 C33 H31 . . 110.1 ?
C30 C33 H31 . . 110.1 ?
C35 C34 C26 . . 113.4(9) ?
C35 C34 C36 . . 108.5(9) ?
C26 C34 C36 . . 108.5(9) ?
C35 C34 C40 . . 108.3(9) ?
C26 C34 C40 . . 102.3(8) ?
C36 C34 C40 . . 115.8(10) ?
C34 C35 H35 . . 109.5 ?
C34 C35 H36 . . 109.5 ?
H35 C35 H36 . . 109.5 ?
C34 C35 H34 . . 109.5 ?
H35 C35 H34 . . 109.5 ?
H36 C35 H34 . . 109.5 ?
C37 C36 C34 . . 108.4(10) ?
C37 C36 H37 . . 110.0 ?
C34 C36 H37 . . 110.0 ?
C37 C36 H44 . . 110.0 ?
C34 C36 H44 . . 110.0 ?
H37 C36 H44 . . 108.4 ?
C38 C37 C36 . . 114.2(9) ?
C38 C37 H39 . . 108.7 ?
C36 C37 H39 . . 108.7 ?
C38 C37 H38 . . 108.7 ?
C36 C37 H38 . . 108.7 ?
H39 C37 H38 . . 107.6 ?
C37 C38 C27 . . 112.8(9) ?
C37 C38 C39 . . 109.9(9) ?
C27 C38 C39 . . 113.3(9) ?
C37 C38 H40 . . 106.8 ?
C27 C38 H40 . . 106.8 ?
C39 C38 H40 . . 106.8 ?
C38 C39 H42 . . 109.5 ?
C38 C39 H43 . . 109.5 ?
H42 C39 H43 . . 109.5 ?
C38 C39 H41 . . 109.5 ?
H42 C39 H41 . . 109.5 ?
H43 C39 H41 . . 109.5 ?
O12 C40 C41 . . 104.1(10) ?
O12 C40 C34 . . 110.6(9) ?
C41 C40 C34 . . 116.5(9) ?
O12 C40 C24 . . 112.5(8) ?
C41 C40 C24 . . 113.4(10) ?
C34 C40 C24 . . 100.0(9) ?
C40 C41 H46 . . 109.5 ?
C40 C41 H45 . . 109.5 ?
H46 C41 H45 . . 109.5 ?
C40 C41 H47 . . 109.5 ?
H46 C41 H47 . . 109.5 ?
H45 C41 H47 . . 109.5 ?
C27 C42 H56 . . 109.5 ?
C27 C42 H54 . . 109.5 ?
H56 C42 H54 . . 109.5 ?
C27 C42 H55 . . 109.5 ?
H56 C42 H55 . . 109.5 ?
H54 C42 H55 . . 109.5 ?

loop_
_geom_bond_atom_site_label_1
_geom_bond_atom_site_label_2
_geom_bond_site_symmetry_2
_geom_bond_distance
_geom_bond_publ_flag
O1 C1 . 1.231(14) ?
O2 C10 . 1.368(13) ?
O2 C11 . 1.466(14) ?
O3 C4 . 1.432(13) ?
O3 H59 . 0.84 ?
O4 C13 . 1.424(15) ?
O4 H60 . 0.84 ?
O5 C10 . 1.166(14) ?
O6 C1 . 1.363(13) ?
O6 C21 . 1.469(13) ?
O7 C21 . 1.361(15) ?
O7 H61 . 0.84 ?
O8 C23 . 1.346(14) ?
O8 C22 . 1.438(15) ?
O9 C32 . 1.252(15) ?
O10 C32 . 1.337(14) ?
O10 C33 . 1.465(13) ?
O11 C23 . 1.193(14) ?
O12 C40 . 1.437(13) ?
O12 H62 . 0.84 ?
O13 C29 . 1.422(12) ?
O13 H63 . 0.84 ?
O14 C33 . 1.375(13) ?
O14 H64 . 0.84 ?
C1 C2 . 1.437(16) ?
C2 C3 . 1.357(14) ?
C2 H29 . 0.95 ?
C3 C21 . 1.498(16) ?
C3 C4 . 1.520(16) ?
C4 C5 . 1.567(15) ?
C4 H27 . 1.0 ?
C5 C6 . 1.520(15) ?
C5 H2 . 0.99 ?
C5 H3 . 0.99 ?
C6 C12 . 1.540(14) ?
C6 C7 . 1.562(15) ?
C6 C17 . 1.579(14) ?
C7 C14 . 1.519(14) ?
C7 C8 . 1.534(14) ?
C7 H26 . 1.0 ?
C8 C9 . 1.533(16) ?
C8 H7 . 0.99 ?
C8 H25 . 0.99 ?
C9 C10 . 1.524(14) ?
C9 C13 . 1.580(15) ?
C9 H8 . 1.0 ?
C11 H24 . 0.98 ?
C11 H23 . 0.98 ?
C11 H1 . 0.98 ?
C12 H4 . 0.98 ?
C12 H6 . 0.98 ?
C12 H5 . 0.98 ?
C13 C20 . 1.530(17) ?
C13 C14 . 1.601(16) ?
C14 C15 . 1.532(15) ?
C14 C19 . 1.549(16) ?
C15 C16 . 1.516(17) ?
C15 H16 . 0.99 ?
C15 H9 . 0.99 ?
C16 C17 . 1.550(15) ?
C16 H15 . 0.99 ?
C16 H14 . 0.99 ?
C17 C18 . 1.502(18) ?
C17 H10 . 1.0 ?
C18 H13 . 0.98 ?
C18 H11 . 0.98 ?
C18 H12 . 0.98 ?
C19 H19 . 0.98 ?
C19 H17 . 0.98 ?
C19 H18 . 0.98 ?
C20 H22 . 0.98 ?
C20 H21 . 0.98 ?
C20 H20 . 0.98 ?
C21 H28 . 1.0 ?
C22 H51 . 0.98 ?
C22 H52 . 0.98 ?
C22 H30 . 0.98 ?
C23 C24 . 1.541(14) ?
C24 C25 . 1.548(15) ?
C24 C40 . 1.579(15) ?
C24 H48 . 1.0 ?
C25 C26 . 1.540(13) ?
C25 H50 . 0.99 ?
C25 H49 . 0.99 ?
C26 C34 . 1.541(15) ?
C26 C27 . 1.546(15) ?
C26 H53 . 1.0 ?
C27 C42 . 1.534(14) ?
C27 C38 . 1.551(14) ?
C27 C28 . 1.556(14) ?
C28 C29 . 1.537(15) ?
C28 H57 . 0.99 ?
C28 H33 . 0.99 ?
C29 C30 . 1.502(16) ?
C29 H32 . 1.0 ?
C30 C31 . 1.319(15) ?
C30 C33 . 1.509(15) ?
C31 C32 . 1.489(16) ?
C31 H58 . 0.95 ?
C33 H31 . 1.0 ?
C34 C35 . 1.530(16) ?
C34 C36 . 1.549(15) ?
C34 C40 . 1.565(16) ?
C35 H35 . 0.98 ?
C35 H36 . 0.98 ?
C35 H34 . 0.98 ?
C36 C37 . 1.54(2) ?
C36 H37 . 0.99 ?
C36 H44 . 0.99 ?
C37 C38 . 1.528(16) ?
C37 H39 . 0.99 ?
C37 H38 . 0.99 ?
C38 C39 . 1.551(17) ?
C38 H40 . 1.0 ?
C39 H42 . 0.98 ?
C39 H43 . 0.98 ?
C39 H41 . 0.98 ?
C40 C41 . 1.499(16) ?
C41 H46 . 0.98 ?
C41 H45 . 0.98 ?
C41 H47 . 0.98 ?
C42 H56 . 0.98 ?
C42 H54 . 0.98 ?
C42 H55 . 0.98 ?

loop_
_geom_hbond_atom_site_label_D
_geom_hbond_atom_site_label_H
_geom_hbond_atom_site_label_A
_geom_hbond_site_symmetry_A
_geom_hbond_distance_DH
_geom_hbond_distance_HA
_geom_hbond_distance_DA
_geom_hbond_angle_DHA
_geom_hbond_publ_flag
O3 H59 O10 . 0.84 2.11 2.839(11) 145.7 ?
O4 H60 O9 . 0.84 2.04 2.789(11) 149.0 ?
O12 H62 O1 1_454 0.84 2.12 2.807(12) 138.1 ?
O13 H63 O6 1_454 0.84 2.13 2.842(12) 142.4 ?
O14 H64 O15 . 0.84 1.83 2.640(11) 160.3 ?
C2 H29 O15 . 0.95 2.64 3.405(14) 137.8 ?
C4 H27 O9 . 1.00 2.65 3.438(13) 136.3 ?
C21 H28 O5 1_656 1.00 2.35 3.320(14) 163.0 ?
C22 H30 O10 1_454 0.98 2.51 3.322(18) 140.5 ?
C31 H58 O16 1_454 0.95 2.62 3.377(15) 136.5 ?
C33 H31 O11 1_656 1.00 2.37 3.337(14) 162.1 ?

loop_
_geom_torsion_atom_site_label_1
_geom_torsion_atom_site_label_2
_geom_torsion_atom_site_label_3
_geom_torsion_atom_site_label_4
_geom_torsion_site_symmetry_1
_geom_torsion_site_symmetry_2
_geom_torsion_site_symmetry_3
_geom_torsion_site_symmetry_4
_geom_torsion
_geom_torsion_publ_flag
C21 O6 C1 O1 . . . . -176.4(10) ?
C21 O6 C1 C2 . . . . 0.7(12) ?
O1 C1 C2 C3 . . . . 176.8(12) ?
O6 C1 C2 C3 . . . . 0.2(13) ?
C1 C2 C3 C21 . . . . -1.0(12) ?
C1 C2 C3 C4 . . . . 175.3(10) ?
C2 C3 C4 O3 . . . . 1.4(15) ?
C21 C3 C4 O3 . . . . 177.3(9) ?
C2 C3 C4 C5 . . . . 123.4(11) ?
C21 C3 C4 C5 . . . . -60.7(13) ?
O3 C4 C5 C6 . . . . -92.5(10) ?
C3 C4 C5 C6 . . . . 144.4(9) ?
C4 C5 C6 C12 . . . . 171.9(9) ?
C4 C5 C6 C7 . . . . 48.5(12) ?
C4 C5 C6 C17 . . . . -70.1(12) ?
C5 C6 C7 C14 . . . . -167.9(9) ?
C12 C6 C7 C14 . . . . 73.6(12) ?
C17 C6 C7 C14 . . . . -48.6(11) ?
C5 C6 C7 C8 . . . . 64.4(11) ?
C12 C6 C7 C8 . . . . -54.1(12) ?
C17 C6 C7 C8 . . . . -176.3(8) ?
C14 C7 C8 C9 . . . . 36.5(10) ?
C6 C7 C8 C9 . . . . 170.5(9) ?
C7 C8 C9 C10 . . . . 114.6(10) ?
C7 C8 C9 C13 . . . . -9.4(11) ?
C11 O2 C10 O5 . . . . 1.3(17) ?
C11 O2 C10 C9 . . . . 176.5(10) ?
C8 C9 C10 O5 . . . . 167.6(11) ?
C13 C9 C10 O5 . . . . -69.5(14) ?
C8 C9 C10 O2 . . . . -7.5(14) ?
C13 C9 C10 O2 . . . . 115.4(10) ?
C10 C9 C13 O4 . . . . -30.3(12) ?
C8 C9 C13 O4 . . . . 99.8(10) ?
C10 C9 C13 C20 . . . . 87.2(11) ?
C8 C9 C13 C20 . . . . -142.6(10) ?
C10 C9 C13 C14 . . . . -149.3(9) ?
C8 C9 C13 C14 . . . . -19.2(11) ?
C8 C7 C14 C15 . . . . -171.7(9) ?
C6 C7 C14 C15 . . . . 53.7(12) ?
C8 C7 C14 C19 . . . . 65.6(11) ?
C6 C7 C14 C19 . . . . -69.0(12) ?
C8 C7 C14 C13 . . . . -47.9(10) ?
C6 C7 C14 C13 . . . . 177.5(9) ?
O4 C13 C14 C7 . . . . -78.4(10) ?
C20 C13 C14 C7 . . . . 162.5(10) ?
C9 C13 C14 C7 . . . . 40.5(10) ?
O4 C13 C14 C15 . . . . 41.6(12) ?
C20 C13 C14 C15 . . . . -77.6(13) ?
C9 C13 C14 C15 . . . . 160.5(9) ?
O4 C13 C14 C19 . . . . 161.8(8) ?
C20 C13 C14 C19 . . . . 42.7(13) ?
C9 C13 C14 C19 . . . . -79.2(10) ?
C7 C14 C15 C16 . . . . -52.9(12) ?
C19 C14 C15 C16 . . . . 73.8(11) ?
C13 C14 C15 C16 . . . . -166.6(9) ?
C14 C15 C16 C17 . . . . 54.7(12) ?
C15 C16 C17 C18 . . . . 176.0(10) ?
C15 C16 C17 C6 . . . . -52.5(13) ?
C5 C6 C17 C18 . . . . -65.4(12) ?
C12 C6 C17 C18 . . . . 49.7(13) ?
C7 C6 C17 C18 . . . . 174.0(9) ?
C5 C6 C17 C16 . . . . 166.1(9) ?
C12 C6 C17 C16 . . . . -78.9(12) ?
C7 C6 C17 C16 . . . . 45.4(11) ?
C1 O6 C21 O7 . . . . -120.4(10) ?
C1 O6 C21 C3 . . . . -1.2(12) ?
C2 C3 C21 O7 . . . . 119.6(10) ?
C4 C3 C21 O7 . . . . -57.0(13) ?
C2 C3 C21 O6 . . . . 1.4(12) ?
C4 C3 C21 O6 . . . . -175.2(9) ?
C22 O8 C23 O11 . . . . -1.1(17) ?
C22 O8 C23 C24 . . . . 175.7(10) ?
O11 C23 C24 C25 . . . . 172.2(10) ?
O8 C23 C24 C25 . . . . -4.6(13) ?
O11 C23 C24 C40 . . . . -66.4(13) ?
O8 C23 C24 C40 . . . . 116.8(10) ?
C23 C24 C25 C26 . . . . 115.3(10) ?
C40 C24 C25 C26 . . . . -5.4(10) ?
C24 C25 C26 C34 . . . . 32.1(10) ?
C24 C25 C26 C27 . . . . 167.9(8) ?
C25 C26 C27 C42 . . . . -55.5(12) ?
C34 C26 C27 C42 . . . . 72.9(12) ?
C25 C26 C27 C38 . . . . -179.5(8) ?
C34 C26 C27 C38 . . . . -51.1(11) ?
C25 C26 C27 C28 . . . . 61.7(11) ?
C34 C26 C27 C28 . . . . -169.9(9) ?
C42 C27 C28 C29 . . . . 174.0(9) ?
C26 C27 C28 C29 . . . . 50.5(11) ?
C38 C27 C28 C29 . . . . -65.9(11) ?
C27 C28 C29 O13 . . . . -91.8(10) ?
C27 C28 C29 C30 . . . . 146.6(9) ?
O13 C29 C30 C31 . . . . -1.6(16) ?
C28 C29 C30 C31 . . . . 119.5(13) ?
O13 C29 C30 C33 . . . . 175.6(9) ?
C28 C29 C30 C33 . . . . -63.3(12) ?
C29 C30 C31 C32 . . . . 176.8(11) ?
C33 C30 C31 C32 . . . . -0.6(13) ?
C33 O10 C32 O9 . . . . -177.8(11) ?
C33 O10 C32 C31 . . . . 1.5(13) ?
C30 C31 C32 O9 . . . . 178.6(13) ?
C30 C31 C32 O10 . . . . -0.5(14) ?
C32 O10 C33 O14 . . . . -121.0(10) ?
C32 O10 C33 C30 . . . . -1.7(11) ?
C31 C30 C33 O14 . . . . 122.1(11) ?
C29 C30 C33 O14 . . . . -55.6(13) ?
C31 C30 C33 O10 . . . . 1.4(12) ?
C29 C30 C33 O10 . . . . -176.3(9) ?
C25 C26 C34 C35 . . . . 69.1(11) ?
C27 C26 C34 C35 . . . . -66.2(12) ?
C25 C26 C34 C36 . . . . -170.2(9) ?
C27 C26 C34 C36 . . . . 54.5(12) ?
C25 C26 C34 C40 . . . . -47.3(10) ?
C27 C26 C34 C40 . . . . 177.4(9) ?
C35 C34 C36 C37 . . . . 70.9(11) ?
C26 C34 C36 C37 . . . . -52.8(11) ?
C40 C34 C36 C37 . . . . -167.1(9) ?
C34 C36 C37 C38 . . . . 58.8(12) ?
C36 C37 C38 C27 . . . . -58.8(13) ?
C36 C37 C38 C39 . . . . 173.7(9) ?
C42 C27 C38 C37 . . . . -75.9(12) ?
C26 C27 C38 C37 . . . . 49.6(11) ?
C28 C27 C38 C37 . . . . 169.1(9) ?
C42 C27 C38 C39 . . . . 49.7(13) ?
C26 C27 C38 C39 . . . . 175.2(8) ?
C28 C27 C38 C39 . . . . -65.2(11) ?
C35 C34 C40 O12 . . . . 163.1(9) ?
C26 C34 C40 O12 . . . . -76.8(10) ?
C36 C34 C40 O12 . . . . 41.0(13) ?
C35 C34 C40 C41 . . . . 44.5(13) ?
C26 C34 C40 C41 . . . . 164.6(10) ?
C36 C34 C40 C41 . . . . -77.6(14) ?
C35 C34 C40 C24 . . . . -78.1(10) ?
C26 C34 C40 C24 . . . . 42.0(9) ?
C36 C34 C40 C24 . . . . 159.8(9) ?
C23 C24 C40 O12 . . . . -31.5(12) ?
C25 C24 C40 O12 . . . . 94.9(10) ?
C23 C24 C40 C41 . . . . 86.3(11) ?
C25 C24 C40 C41 . . . . -147.3(10) ?
C23 C24 C40 C34 . . . . -148.9(9) ?
C25 C24 C40 C34 . . . . -22.5(10) ?
